data_4303038
loop_
_publ_author_name
'Edward Gore-Randall'
'Mark Irwin'
'Mark S. Denning'
'Jose M. Goicoechea'

_publ_contact_author
;
 Dr. J. M. Goicoechea           
 Chemistry Research Laboratory
 University of Oxford
 Mansfield Road
 Oxford
 OX1 3TA
 UK
;
_publ_contact_author_email jose.goicoechea@chem.ox.ac.uk
_publ_contact_author_fax '+44 1865 272690'
_publ_contact_author_phone '+44 1865 275961'
_publ_section_title
;
Synthesis and Characterization of Alkali-Metal Salts of 2,2'- and
2,4'-Bipyridyl Radicals and Dianions
;
_journal_name_full 'Inorganic Chemistry'
_journal_page_first 8304
_journal_page_last 8316
_journal_paper_doi 10.1021/ic9009459
_journal_volume 48
_journal_year 2009
_chemical_formula_moiety 'K4, 2(N2C10H8), 3.5(N2C2H8)'
_chemical_formula_sum 'C27 H44 K4 N11'
_chemical_formula_weight 679.13
_chemical_name_systematic
; 
K4(N2C10H8)2(N2C2H8)3.5
;
_space_group_IT_number 14
_symmetry_cell_setting monoclinic
_symmetry_space_group_name_Hall '-P 2ybc'
_symmetry_space_group_name_H-M 'P 1 21/c 1'
_atom_sites_solution_hydrogens geom
_atom_sites_solution_primary direct
_atom_sites_solution_secondary difmap
_audit_creation_method SHELXL-97
_cell_angle_alpha 90.00
_cell_angle_beta 118.7180(10)
_cell_angle_gamma 90.00
_cell_formula_units_Z 4
_cell_length_a 13.6287(1)
_cell_length_b 20.0334(3)
_cell_length_c 13.7395(2)
_cell_measurement_reflns_used 57900
_cell_measurement_temperature 150(2)
_cell_measurement_theta_max 27.485
_cell_measurement_theta_min 5.097
_cell_volume 3289.86(8)
_computing_cell_refinement
;
KappaCCD software "DENZO" (Otwinowski & Minor, 1996)
;
_computing_data_collection
;
KappaCCD software "Collect" (Nonius, 2000)
;
_computing_data_reduction
;
KappaCCD software "DENZO" (Otwinowski & Minor, 1996)
;
_computing_molecular_graphics 'WinGX (Farrugia, 2005)'
_computing_publication_material 'XCIF (Sheldrick, 2001)'
_computing_structure_refinement 'SHELXL-97 (Sheldrick, 1997)'
_computing_structure_solution 'SHELXS-97 (Sheldrick, 1990)'
_diffrn_ambient_temperature 150(2)
_diffrn_measured_fraction_theta_full 0.991
_diffrn_measured_fraction_theta_max 0.991
_diffrn_measurement_device_type 'Nonius KappaCCD'
_diffrn_measurement_method 'omega scans'
_diffrn_radiation_monochromator graphite
_diffrn_radiation_source 'fine-focus sealed tube'
_diffrn_radiation_type MoK\a
_diffrn_radiation_wavelength 0.71073
_diffrn_reflns_av_R_equivalents 0.0303
_diffrn_reflns_av_sigmaI/netI 0.0414
_diffrn_reflns_limit_h_max 17
_diffrn_reflns_limit_h_min -17
_diffrn_reflns_limit_k_max 25
_diffrn_reflns_limit_k_min -25
_diffrn_reflns_limit_l_max 17
_diffrn_reflns_limit_l_min -17
_diffrn_reflns_number 14414
_diffrn_reflns_theta_full 27.50
_diffrn_reflns_theta_max 27.50
_diffrn_reflns_theta_min 5.12
_exptl_absorpt_coefficient_mu 0.578
_exptl_absorpt_correction_T_max 0.9661
_exptl_absorpt_correction_T_min 0.8017
_exptl_absorpt_correction_type multi-scan
_exptl_absorpt_process_details 'DENZO/SCALEPACK (Otwinowski & Minor, 1997)'
_exptl_crystal_colour purple
_exptl_crystal_density_diffrn 1.371
_exptl_crystal_density_meas ?
_exptl_crystal_density_method .
_exptl_crystal_description plate
_exptl_crystal_F_000 1436
_exptl_crystal_size_max 0.40
_exptl_crystal_size_mid 0.14
_exptl_crystal_size_min 0.06
_refine_diff_density_max 0.737
_refine_diff_density_min -0.383
_refine_diff_density_rms 0.061
_refine_ls_extinction_method none
_refine_ls_goodness_of_fit_ref 1.049
_refine_ls_hydrogen_treatment mixed
_refine_ls_matrix_type full
_refine_ls_number_parameters 403
_refine_ls_number_reflns 7497
_refine_ls_number_restraints 2
_refine_ls_restrained_S_all 1.049
_refine_ls_R_factor_all 0.0652
_refine_ls_R_factor_gt 0.0402
_refine_ls_shift/su_max 0.001
_refine_ls_shift/su_mean 0.000
_refine_ls_structure_factor_coef Fsqd
_refine_ls_weighting_details 'calc w=1/[\s^2^(Fo^2^)+(0.0493P)^2^+1.3650P] where P=(Fo^2^+2Fc^2^)/3'
_refine_ls_weighting_scheme calc
_refine_ls_wR_factor_gt 0.0955
_refine_ls_wR_factor_ref 0.1066
_reflns_number_gt 5552
_reflns_number_total 7497
_reflns_threshold_expression >2sigma(I)
_cod_data_source_file ic9009459_si_001_5.cif
_cod_data_source_block 4
_cod_depositor_comments
;
The following automatic conversions were performed:
'_symmetry_cell_setting' value 'Monoclinic' changed to 'monoclinic'
according to '/home/saulius/struct/CIF-dictionaries/cif_core.dic'
dictionary named 'cif_core.dic' version 2.4.1 from 2010-06-29.

Automatic conversion script
Id: cif_fix_enum 1527 2010-12-29 10:47:43Z saulius 

The following automatic conversions were performed:
data name '_contact_author_fax' replaced with
'_publ_contact_author_fax' as specified in the replacement file
'/home/antanas/src/cod-tools/trunk/data/replacement-values/replacement_tags.lst'.

Automatic conversion script
Id: cif_correct_tags 4998 2017-03-02 13:24:31Z antanas 
;
_cod_original_cell_volume 3289.86(7)
_cod_database_code 4303038

loop_
_symmetry_equiv_pos_as_xyz
'x, y, z'
'-x, y+1/2, -z+1/2'
'-x, -y, -z'
'x, -y-1/2, z-1/2'

loop_
_atom_site_label
_atom_site_type_symbol
_atom_site_fract_x
_atom_site_fract_y
_atom_site_fract_z
_atom_site_U_iso_or_equiv
_atom_site_adp_type
_atom_site_occupancy
_atom_site_symmetry_multiplicity
_atom_site_calc_flag
_atom_site_refinement_flags
_atom_site_disorder_assembly
_atom_site_disorder_group
K1 K 0.36352(4) 0.31909(2) 0.13015(3) 0.02697(12) Uani 1 1 d . . .
K2 K 0.20532(3) 0.29494(2) 0.36030(3) 0.02633(11) Uani 1 1 d . . .
K3 K -0.07321(4) 0.17937(2) 0.27884(4) 0.03102(12) Uani 1 1 d . . .
K4 K 0.62529(3) 0.19316(2) 0.21096(4) 0.02935(12) Uani 1 1 d . . .
N12 N 0.00287(13) 0.26827(9) 0.15973(13) 0.0259(4) Uani 1 1 d . . .
N11 N 0.18038(13) 0.33940(8) -0.08450(13) 0.0229(3) Uani 1 1 d . . .
N22 N 0.57392(14) 0.28300(9) 0.33768(14) 0.0277(4) Uani 1 1 d . . .
N21 N 0.38026(13) 0.31598(8) 0.57867(13) 0.0216(3) Uani 1 1 d . . .
C11 C 0.20598(16) 0.37382(11) -0.15327(16) 0.0256(4) Uani 1 1 d . . .
H11 H 0.2414 0.3494 -0.1870 0.031 Uiso 1 1 calc R . .
C12 C 0.18679(17) 0.44021(11) -0.18041(17) 0.0295(5) Uani 1 1 d . . .
H12 H 0.2067 0.4603 -0.2311 0.035 Uiso 1 1 calc R . .
C13 C 0.13540(16) 0.47759(11) -0.12844(16) 0.0274(4) Uani 1 1 d . . .
H13 H 0.1206 0.5238 -0.1439 0.033 Uiso 1 1 calc R . .
C14 C 0.10795(16) 0.44689(10) -0.05710(15) 0.0238(4) Uani 1 1 d . . .
H14 H 0.0744 0.4722 -0.0225 0.029 Uiso 1 1 calc R . .
C15 C 0.12852(15) 0.37595(10) -0.03203(14) 0.0206(4) Uani 1 1 d . . .
C16 C 0.09652(15) 0.34268(10) 0.03658(15) 0.0212(4) Uani 1 1 d . . .
C17 C 0.04038(16) 0.37389(10) 0.09295(15) 0.0244(4) Uani 1 1 d . . .
H17 H 0.0342 0.4211 0.0924 0.029 Uiso 1 1 calc R . .
C18 C -0.00284(16) 0.33704(11) 0.14583(16) 0.0257(4) Uani 1 1 d . . .
H18 H -0.0414 0.3609 0.1769 0.031 Uiso 1 1 calc R . .
C19 C 0.06563(16) 0.23962(10) 0.11613(15) 0.0247(4) Uani 1 1 d . . .
H19 H 0.0782 0.1929 0.1267 0.030 Uiso 1 1 calc R . .
C110 C 0.11130(15) 0.27105(10) 0.05980(15) 0.0228(4) Uani 1 1 d . . .
H110 H 0.1540 0.2458 0.0348 0.027 Uiso 1 1 calc R . .
C26 C 0.46023(15) 0.33681(10) 0.45715(15) 0.0210(4) Uani 1 1 d . . .
C27 C 0.50654(16) 0.37807(10) 0.40126(15) 0.0246(4) Uani 1 1 d . . .
H27 H 0.4982 0.4252 0.4004 0.030 Uiso 1 1 calc R . .
C28 C 0.56133(16) 0.35042(10) 0.35053(15) 0.0258(4) Uani 1 1 d . . .
H28 H 0.5943 0.3804 0.3210 0.031 Uiso 1 1 calc R . .
C29 C 0.52323(16) 0.24429(10) 0.38298(15) 0.0254(4) Uani 1 1 d . . .
H29 H 0.5267 0.1974 0.3751 0.031 Uiso 1 1 calc R . .
C210 C 0.46854(16) 0.26551(10) 0.43791(15) 0.0229(4) Uani 1 1 d . . .
H210 H 0.4352 0.2337 0.4642 0.027 Uiso 1 1 calc R . .
C21 C 0.36360(15) 0.34159(10) 0.66001(15) 0.0239(4) Uani 1 1 d . . .
H21 H 0.3404 0.3111 0.6979 0.029 Uiso 1 1 calc R . .
C22 C 0.37634(17) 0.40704(11) 0.69463(16) 0.0276(4) Uani 1 1 d . . .
H22 H 0.3712 0.4201 0.7585 0.033 Uiso 1 1 calc R . .
C23 C 0.39773(16) 0.45420(10) 0.62920(16) 0.0249(4) Uani 1 1 d . . .
H23 H 0.3998 0.5006 0.6446 0.030 Uiso 1 1 calc R . .
C24 C 0.41506(15) 0.43283(10) 0.54536(15) 0.0226(4) Uani 1 1 d . . .
H24 H 0.4248 0.4646 0.4994 0.027 Uiso 1 1 calc R . .
C25 C 0.41904(14) 0.36198(9) 0.52419(14) 0.0198(4) Uani 1 1 d . . .
N1E N -0.17912(17) 0.27336(10) 0.36963(15) 0.0330(4) Uani 1 1 d . . .
C1E C -0.16553(19) 0.33168(12) 0.31302(18) 0.0354(5) Uani 1 1 d . . .
H1E3 H -0.0899 0.3309 0.3196 0.042 Uiso 1 1 calc R . .
H1E4 H -0.1720 0.3728 0.3495 0.042 Uiso 1 1 calc R . .
C2E C -0.25304(18) 0.33307(12) 0.19078(19) 0.0350(5) Uani 1 1 d . . .
H2E3 H -0.3286 0.3352 0.1842 0.042 Uiso 1 1 calc R . .
H2E4 H -0.2425 0.3737 0.1559 0.042 Uiso 1 1 calc R . .
N2E N -0.24554(17) 0.27422(10) 0.13185(15) 0.0324(4) Uani 1 1 d . . .
N1F N 0.12353(15) 0.39963(9) 0.45262(15) 0.0325(4) Uani 1 1 d . . .
H1F1 H 0.0651 0.3819 0.4599 0.039 Uiso 1 1 calc R . .
H1F2 H 0.1799 0.4088 0.5231 0.039 Uiso 1 1 calc R . .
C1F C 0.08559(18) 0.46310(11) 0.39435(18) 0.0318(5) Uani 1 1 d . . .
H1F3 H 0.0032 0.4614 0.3483 0.038 Uiso 1 1 calc R . .
H1F4 H 0.1175 0.4681 0.3434 0.038 Uiso 1 1 calc R . .
C2F C 0.11591(18) 0.52444(11) 0.46764(17) 0.0311(5) Uani 1 1 d . . .
H2F1 H 0.0815 0.5214 0.5166 0.037 Uiso 1 1 calc R . .
H2F2 H 0.1981 0.5266 0.5151 0.037 Uiso 1 1 calc R . .
N2F N 0.07644(15) 0.58546(9) 0.39964(16) 0.0352(4) Uani 1 1 d . . .
H2F3 H 0.0942 0.6161 0.4555 0.042 Uiso 1 1 calc R . .
H2F4 H 0.0006 0.5793 0.3707 0.042 Uiso 1 1 calc R . .
N1G N 0.73093(17) 0.08093(10) 0.17068(16) 0.0360(4) Uani 1 1 d D . .
C1G C 0.7627(2) 0.02769(12) 0.2539(2) 0.0430(6) Uani 1 1 d . . .
H1G3 H 0.8444 0.0299 0.3046 0.052 Uiso 1 1 calc R . .
H1G4 H 0.7459 -0.0161 0.2160 0.052 Uiso 1 1 calc R . .
C2G C 0.7026(2) 0.03303(15) 0.3200(2) 0.0484(7) Uani 1 1 d . . .
H2G1 H 0.6211 0.0302 0.2694 0.058 Uiso 1 1 calc R . .
H2G2 H 0.7242 -0.0050 0.3723 0.058 Uiso 1 1 calc R . .
N2G N 0.7277(2) 0.09544(14) 0.38237(18) 0.0622(7) Uani 1 1 d . . .
H2G3 H 0.8037 0.1022 0.4232 0.075 Uiso 1 1 calc R . .
H2G4 H 0.6970 0.0959 0.4291 0.075 Uiso 1 1 calc R . .
N1H N 0.43789(17) 0.44332(12) 0.06830(18) 0.0493(5) Uani 1 1 d . . .
H1H1 H 0.3708 0.4626 0.0194 0.059 Uiso 1 1 calc R . .
H1H2 H 0.4631 0.4682 0.1321 0.059 Uiso 1 1 calc R . .
C1H C 0.51021(19) 0.46572(12) 0.02538(19) 0.0386(5) Uani 1 1 d . . .
H1H3 H 0.5045 0.4332 -0.0314 0.046 Uiso 1 1 calc R . .
H1H4 H 0.5882 0.4641 0.0867 0.046 Uiso 1 1 calc R . .
H1E1 H -0.122(2) 0.2709(14) 0.438(2) 0.050(8) Uiso 1 1 d . . .
H1E2 H -0.237(2) 0.2808(13) 0.377(2) 0.040(7) Uiso 1 1 d . . .
H2E1 H -0.192(2) 0.2780(13) 0.122(2) 0.038(7) Uiso 1 1 d . . .
H2E2 H -0.304(2) 0.2712(13) 0.067(2) 0.044(7) Uiso 1 1 d . . .
H1G1 H 0.6602(16) 0.0722(14) 0.1190(19) 0.057(8) Uiso 1 1 d D . .
H1G2 H 0.773(2) 0.0821(14) 0.136(2) 0.050(8) Uiso 1 1 d D . .

loop_
_atom_site_aniso_label
_atom_site_aniso_U_11
_atom_site_aniso_U_22
_atom_site_aniso_U_33
_atom_site_aniso_U_23
_atom_site_aniso_U_13
_atom_site_aniso_U_12
K1 0.0252(2) 0.0242(2) 0.0276(2) -0.00236(17) 0.00966(18) 0.00141(17)
K2 0.0242(2) 0.0253(2) 0.0253(2) 0.00093(17) 0.00861(17) -0.00370(17)
K3 0.0251(2) 0.0314(3) 0.0333(2) 0.00466(19) 0.01145(19) 0.00297(19)
K4 0.0206(2) 0.0325(3) 0.0321(2) -0.00815(19) 0.01031(18) 0.00114(18)
N12 0.0241(8) 0.0286(9) 0.0260(8) 0.0029(7) 0.0128(7) -0.0001(7)
N11 0.0256(8) 0.0218(9) 0.0239(8) -0.0004(7) 0.0141(7) 0.0012(7)
N22 0.0284(9) 0.0285(10) 0.0278(9) -0.0048(7) 0.0148(7) -0.0004(7)
N21 0.0207(8) 0.0207(8) 0.0239(8) 0.0023(6) 0.0109(7) -0.0006(6)
C11 0.0231(9) 0.0295(11) 0.0247(10) -0.0026(8) 0.0120(8) 0.0030(8)
C12 0.0323(11) 0.0313(12) 0.0297(10) 0.0060(9) 0.0186(9) 0.0029(9)
C13 0.0298(10) 0.0228(11) 0.0276(10) 0.0051(8) 0.0123(9) 0.0041(8)
C14 0.0246(9) 0.0215(10) 0.0256(10) -0.0010(8) 0.0122(8) 0.0031(8)
C15 0.0177(9) 0.0207(10) 0.0205(9) -0.0028(7) 0.0069(7) 0.0004(7)
C16 0.0195(9) 0.0206(10) 0.0214(9) -0.0005(7) 0.0081(7) 0.0010(7)
C17 0.0249(10) 0.0226(10) 0.0267(10) 0.0018(8) 0.0132(8) 0.0028(8)
C18 0.0211(9) 0.0299(11) 0.0268(10) 0.0014(8) 0.0121(8) 0.0035(8)
C19 0.0236(9) 0.0208(10) 0.0251(10) -0.0009(8) 0.0079(8) -0.0029(8)
C110 0.0212(9) 0.0218(10) 0.0250(9) -0.0008(8) 0.0107(8) 0.0020(8)
C26 0.0197(9) 0.0216(10) 0.0201(9) -0.0007(7) 0.0083(7) -0.0029(7)
C27 0.0274(10) 0.0217(10) 0.0246(9) -0.0016(8) 0.0124(8) -0.0035(8)
C28 0.0267(10) 0.0278(11) 0.0242(10) -0.0042(8) 0.0133(8) -0.0062(8)
C29 0.0227(9) 0.0229(10) 0.0246(10) -0.0031(8) 0.0066(8) 0.0003(8)
C210 0.0230(9) 0.0213(10) 0.0238(9) -0.0005(8) 0.0108(8) -0.0017(8)
C21 0.0191(9) 0.0296(11) 0.0220(9) 0.0030(8) 0.0092(8) -0.0001(8)
C22 0.0314(11) 0.0301(11) 0.0260(10) -0.0030(8) 0.0174(9) -0.0018(9)
C23 0.0248(10) 0.0190(10) 0.0305(10) -0.0051(8) 0.0130(8) -0.0037(8)
C24 0.0216(9) 0.0210(10) 0.0266(10) 0.0019(8) 0.0126(8) -0.0012(8)
C25 0.0176(9) 0.0193(9) 0.0199(9) 0.0017(7) 0.0070(7) -0.0014(7)
N1E 0.0262(10) 0.0455(12) 0.0260(10) -0.0064(8) 0.0116(8) -0.0039(9)
C1E 0.0344(12) 0.0355(13) 0.0397(12) -0.0114(10) 0.0206(10) -0.0091(10)
C2E 0.0306(11) 0.0335(13) 0.0445(13) 0.0046(10) 0.0210(10) 0.0034(9)
N2E 0.0246(10) 0.0442(12) 0.0254(10) 0.0011(8) 0.0096(8) -0.0009(8)
N1F 0.0271(9) 0.0291(10) 0.0347(9) 0.0020(8) 0.0095(8) 0.0003(8)
C1F 0.0357(12) 0.0291(11) 0.0330(11) 0.0031(9) 0.0184(10) 0.0033(9)
C2F 0.0292(11) 0.0290(12) 0.0345(11) -0.0012(9) 0.0149(9) 0.0017(9)
N2F 0.0342(10) 0.0273(10) 0.0447(11) -0.0042(8) 0.0194(9) 0.0005(8)
N1G 0.0364(11) 0.0340(11) 0.0390(11) -0.0020(9) 0.0192(9) 0.0024(9)
C1G 0.0371(12) 0.0328(13) 0.0551(15) 0.0058(11) 0.0189(11) 0.0034(10)
C2G 0.0346(13) 0.0590(18) 0.0482(14) 0.0168(13) 0.0170(11) 0.0054(12)
N2G 0.0719(16) 0.0765(19) 0.0426(12) 0.0145(12) 0.0310(12) 0.0245(14)
N1H 0.0394(11) 0.0534(14) 0.0476(12) 0.0125(10) 0.0149(10) -0.0056(10)
C1H 0.0347(12) 0.0381(14) 0.0377(12) 0.0068(10) 0.0131(10) 0.0011(10)

loop_
_atom_type_symbol
_atom_type_description
_atom_type_scat_dispersion_real
_atom_type_scat_dispersion_imag
_atom_type_scat_source
C C 0.0033 0.0016 'International Tables Vol C Tables 4.2.6.8 and 6.1.1.4'
H H 0.0000 0.0000 'International Tables Vol C Tables 4.2.6.8 and 6.1.1.4'
N N 0.0061 0.0033 'International Tables Vol C Tables 4.2.6.8 and 6.1.1.4'
K K 0.2009 0.2494 'International Tables Vol C Tables 4.2.6.8 and 6.1.1.4'

loop_
_geom_angle_atom_site_label_1
_geom_angle_atom_site_label_2
_geom_angle_atom_site_label_3
_geom_angle
_geom_angle_site_symmetry_1
_geom_angle_site_symmetry_3
_geom_angle_publ_flag
N11 K1 N21 90.78(5) . 4_565 ?
N11 K1 N1H 80.35(5) . . ?
N21 K1 N1H 130.63(6) 4_565 . ?
N11 K1 C28 159.51(6) . . ?
N21 K1 C28 108.11(5) 4_565 . ?
N1H K1 C28 81.27(6) . . ?
N11 K1 N22 170.10(5) . . ?
N21 K1 N22 81.51(5) 4_565 . ?
N1H K1 N22 99.93(5) . . ?
C28 K1 N22 26.66(5) . . ?
N11 K1 C15 27.35(5) . . ?
N21 K1 C15 110.48(5) 4_565 . ?
N1H K1 C15 82.14(5) . . ?
C28 K1 C15 139.83(5) . . ?
N22 K1 C15 162.51(5) . . ?
N11 K1 C110 56.89(5) . . ?
N21 K1 C110 80.96(5) 4_565 . ?
N1H K1 C110 128.66(6) . . ?
C28 K1 C110 132.40(5) . . ?
N22 K1 C110 127.18(5) . . ?
C15 K1 C110 46.73(5) . . ?
N11 K1 C21 102.76(5) . 4_565 ?
N21 K1 C21 24.37(5) 4_565 4_565 ?
N1H K1 C21 152.94(6) . 4_565 ?
C28 K1 C21 97.73(5) . 4_565 ?
N22 K1 C21 72.48(5) . 4_565 ?
C15 K1 C21 113.07(5) . 4_565 ?
C110 K1 C21 71.26(5) . 4_565 ?
N11 K1 C16 46.37(4) . . ?
N21 K1 C16 104.39(5) 4_565 . ?
N1H K1 C16 103.66(6) . . ?
C28 K1 C16 131.29(5) . . ?
N22 K1 C16 141.74(5) . . ?
C15 K1 C16 24.98(5) . . ?
C110 K1 C16 26.02(5) . . ?
C21 K1 C16 97.25(5) 4_565 . ?
N11 K1 C29 158.38(5) . . ?
N21 K1 C29 75.39(5) 4_565 . ?
N1H K1 C29 121.28(5) . . ?
C28 K1 C29 40.89(5) . . ?
N22 K1 C29 23.39(5) . . ?
C15 K1 C29 145.02(5) . . ?
C110 K1 C29 103.79(5) . . ?
C21 K1 C29 58.50(5) 4_565 . ?
C16 K1 C29 120.49(5) . . ?
N11 K1 C27 145.76(5) . . ?
N21 K1 C27 121.39(5) 4_565 . ?
N1H K1 C27 85.92(6) . . ?
C28 K1 C27 22.74(5) . . ?
N22 K1 C27 43.67(5) . . ?
C15 K1 C27 119.84(5) . . ?
C110 K1 C27 112.90(5) . . ?
C21 K1 C27 103.63(5) 4_565 . ?
C16 K1 C27 108.56(5) . . ?
C29 K1 C27 46.20(5) . . ?
N11 K1 K2 45.77(3) . 4_565 ?
N21 K1 K2 45.09(3) 4_565 4_565 ?
N1H K1 K2 108.72(5) . 4_565 ?
C28 K1 K2 151.68(4) . 4_565 ?
N22 K1 K2 125.97(4) . 4_565 ?
C15 K1 K2 68.48(3) . 4_565 ?
C110 K1 K2 61.99(4) . 4_565 ?
C21 K1 K2 61.11(3) 4_565 4_565 ?
C16 K1 K2 73.39(3) . 4_565 ?
C29 K1 K2 119.14(4) . 4_565 ?
C27 K1 K2 164.59(4) . 4_565 ?
N21 K2 N11 90.34(5) . 4_566 ?
N21 K2 N12 168.94(5) . . ?
N11 K2 N12 84.10(5) 4_566 . ?
N21 K2 N1F 74.72(5) . . ?
N11 K2 N1F 116.08(5) 4_566 . ?
N12 K2 N1F 99.15(5) . . ?
N21 K2 C25 28.32(5) . . ?
N11 K2 C25 114.65(5) 4_566 . ?
N12 K2 C25 160.54(5) . . ?
N1F K2 C25 77.86(5) . . ?
N21 K2 C18 153.86(5) . . ?
N11 K2 C18 109.91(5) 4_566 . ?
N12 K2 C18 26.79(5) . . ?
N1F K2 C18 81.41(5) . . ?
C25 K2 C18 135.40(5) . . ?
N21 K2 C19 161.91(5) . . ?
N11 K2 C19 82.16(5) 4_566 . ?
N12 K2 C19 25.97(5) . . ?
N1F K2 C19 123.36(5) . . ?
C25 K2 C19 145.53(5) . . ?
C18 K2 C19 43.00(5) . . ?
N21 K2 C26 47.27(5) . . ?
N11 K2 C26 112.49(5) 4_566 . ?
N12 K2 C26 143.79(5) . . ?
N1F K2 C26 101.32(5) . . ?
C25 K2 C26 25.66(5) . . ?
C18 K2 C26 130.54(5) . . ?
C19 K2 C26 121.15(5) . . ?
N21 K2 C210 56.41(5) . . ?
N11 K2 C210 89.74(5) 4_566 . ?
N12 K2 C210 132.85(5) . . ?
N1F K2 C210 124.99(5) . . ?
C25 K2 C210 47.17(5) . . ?
C18 K2 C210 136.61(5) . . ?
C19 K2 C210 106.88(5) . . ?
C26 K2 C210 26.26(5) . . ?
N21 K2 C11 100.61(5) . 4_566 ?
N11 K2 C11 22.93(5) 4_566 4_566 ?
N12 K2 C11 77.72(5) . 4_566 ?
N1F K2 C11 138.51(5) . 4_566 ?
C25 K2 C11 117.36(5) . 4_566 ?
C18 K2 C11 104.32(5) . 4_566 ?
C19 K2 C11 66.88(5) . 4_566 ?
C26 K2 C11 104.79(5) . 4_566 ?
C210 K2 C11 78.83(5) . 4_566 ?
N21 K2 K1 45.23(3) . 4_566 ?
N11 K2 K1 45.18(3) 4_566 4_566 ?
N12 K2 K1 128.93(4) . 4_566 ?
N1F K2 K1 98.94(4) . 4_566 ?
C25 K2 K1 70.35(4) . 4_566 ?
C18 K2 K1 152.52(4) . 4_566 ?
C19 K2 K1 124.53(4) . 4_566 ?
C26 K2 K1 76.60(4) . 4_566 ?
C210 K2 K1 64.87(4) . 4_566 ?
C11 K2 K1 57.67(3) 4_566 4_566 ?
N21 K2 K3 124.74(3) . . ?
N11 K2 K3 48.03(3) 4_566 . ?
N12 K2 K3 45.29(3) . . ?
N1F K2 K3 91.56(4) . . ?
C25 K2 K3 152.77(4) . . ?
C18 K2 K3 65.61(4) . . ?
C19 K2 K3 60.47(4) . . ?
C26 K2 K3 160.41(4) . . ?
C210 K2 K3 135.37(4) . . ?
C11 K2 K3 56.62(3) 4_566 . ?
K1 K2 K3 86.938(12) 4_566 . ?
N12 K3 N2E 66.62(5) . . ?
N12 K3 C15 106.93(5) . 4_566 ?
N2E K3 C15 161.45(6) . 4_566 ?
N12 K3 N1E 102.84(5) . . ?
N2E K3 N1E 59.50(5) . . ?
C15 K3 N1E 107.60(5) 4_566 . ?
N12 K3 N11 79.56(4) . 4_566 ?
N2E K3 N11 142.58(5) . 4_566 ?
C15 K3 N11 27.46(5) 4_566 4_566 ?
N1E K3 N11 116.81(5) . 4_566 ?
N12 K3 N1G 125.47(5) . 1_455 ?
N2E K3 N1G 82.00(6) . 1_455 ?
C15 K3 N1G 114.31(5) 4_566 1_455 ?
N1E K3 N1G 97.18(5) . 1_455 ?
N11 K3 N1G 132.94(5) 4_566 1_455 ?
N12 K3 N2F 78.43(5) . 2_545 ?
N2E K3 N2F 98.45(5) . 2_545 ?
C15 K3 N2F 97.07(5) 4_566 2_545 ?
N1E K3 N2F 153.47(5) . 2_545 ?
N11 K3 N2F 89.62(5) 4_566 2_545 ?
N1G K3 N2F 62.91(5) 1_455 2_545 ?
N12 K3 C16 116.21(5) . 4_566 ?
N2E K3 C16 139.85(5) . 4_566 ?
C15 K3 C16 25.65(5) 4_566 4_566 ?
N1E K3 C16 82.07(5) . 4_566 ?
N11 K3 C16 45.64(4) 4_566 4_566 ?
N1G K3 C16 116.49(5) 1_455 4_566 ?
N2F K3 C16 121.64(5) 2_545 4_566 ?
N12 K3 C1E 77.65(5) . . ?
N2E K3 C1E 44.95(5) . . ?
C15 K3 C1E 117.64(5) 4_566 . ?
N1E K3 C1E 25.29(5) . . ?
N11 K3 C1E 114.01(5) 4_566 . ?
N1G K3 C1E 110.39(5) 1_455 . ?
N2F K3 C1E 142.26(5) 2_545 . ?
C16 K3 C1E 95.13(5) 4_566 . ?
N12 K3 C14 118.09(5) . 4_566 ?
N2E K3 C14 173.58(5) . 4_566 ?
C15 K3 C14 24.27(5) 4_566 4_566 ?
N1E K3 C14 121.35(5) . 4_566 ?
N11 K3 C14 43.66(4) 4_566 4_566 ?
N1G K3 C14 91.59(5) 1_455 4_566 ?
N2F K3 C14 78.85(5) 2_545 4_566 ?
C16 K3 C14 43.51(5) 4_566 4_566 ?
C1E K3 C14 138.57(5) . 4_566 ?
N12 K3 K4 117.08(4) . 1_455 ?
N2E K3 K4 50.61(4) . 1_455 ?
C15 K3 K4 133.78(4) 4_566 1_455 ?
N1E K3 K4 50.76(4) . 1_455 ?
N11 K3 K4 159.68(3) 4_566 1_455 ?
N1G K3 K4 48.28(4) 1_455 1_455 ?
N2F K3 K4 104.59(4) 2_545 1_455 ?
C16 K3 K4 114.07(4) 4_566 1_455 ?
C1E K3 K4 62.49(4) . 1_455 ?
C14 K3 K4 124.19(4) 4_566 1_455 ?
N12 K3 K2 44.03(3) . . ?
N2E K3 K2 98.69(4) . . ?
C15 K3 K2 67.90(4) 4_566 . ?
N1E K3 K2 95.71(4) . . ?
N11 K3 K2 43.99(3) 4_566 . ?
N1G K3 K2 165.35(4) 1_455 . ?
N2F K3 K2 102.65(4) 2_545 . ?
C16 K3 K2 72.21(4) 4_566 . ?
C1E K3 K2 79.21(4) . . ?
C14 K3 K2 87.61(3) 4_566 . ?
K4 K3 K2 141.355(16) 1_455 . ?
N12 K3 H2E1 50.7(6) . . ?
N2E K3 H2E1 16.1(6) . . ?
C15 K3 H2E1 153.5(6) 4_566 . ?
N1E K3 H2E1 70.2(5) . . ?
N11 K3 H2E1 128.5(6) 4_566 . ?
N1G K3 H2E1 92.0(5) 1_455 . ?
N2F K3 H2E1 92.0(5) 2_545 . ?
C16 K3 H2E1 142.6(5) 4_566 . ?
C1E K3 H2E1 50.3(5) . . ?
C14 K3 H2E1 167.3(6) 4_566 . ?
K4 K3 H2E1 66.4(6) 1_455 . ?
K2 K3 H2E1 85.8(6) . . ?
N22 K4 N2G 95.53(6) . . ?
N22 K4 N1G 156.73(6) . . ?
N2G K4 N1G 61.94(6) . . ?
N22 K4 N21 82.89(5) . 4_565 ?
N2G K4 N21 115.24(7) . 4_565 ?
N1G K4 N21 111.01(5) . 4_565 ?
N22 K4 N2E 104.17(5) . 1_655 ?
N2G K4 N2E 122.50(7) . 1_655 ?
N1G K4 N2E 85.23(6) . 1_655 ?
N21 K4 N2E 120.41(5) 4_565 1_655 ?
N22 K4 C25 111.07(5) . 4_565 ?
N2G K4 C25 110.05(7) . 4_565 ?
N1G K4 C25 84.01(6) . 4_565 ?
N21 K4 C25 28.20(5) 4_565 4_565 ?
N2E K4 C25 111.77(5) 1_655 4_565 ?
N22 K4 N1E 66.63(5) . 1_655 ?
N2G K4 N1E 81.67(7) . 1_655 ?
N1G K4 N1E 102.06(6) . 1_655 ?
N21 K4 N1E 146.88(5) 4_565 1_655 ?
N2E K4 N1E 59.42(5) 1_655 1_655 ?
C25 K4 N1E 168.27(6) 4_565 1_655 ?
N22 K4 C26 123.06(5) . 4_565 ?
N2G K4 C26 125.76(7) . 4_565 ?
N1G K4 C26 78.20(5) . 4_565 ?
N21 K4 C26 46.65(5) 4_565 4_565 ?
N2E K4 C26 86.15(5) 1_655 4_565 ?
C25 K4 C26 25.80(5) 4_565 4_565 ?
N1E K4 C26 145.17(5) 1_655 4_565 ?
N22 K4 C2E 78.20(5) . 1_655 ?
N2G K4 C2E 125.35(7) . 1_655 ?
N1G K4 C2E 109.12(6) . 1_655 ?
N21 K4 C2E 117.58(5) 4_565 1_655 ?
N2E K4 C2E 25.98(5) 1_655 1_655 ?
C25 K4 C2E 122.97(5) 4_565 1_655 ?
N1E K4 C2E 45.66(5) 1_655 1_655 ?
C26 K4 C2E 100.73(5) 4_565 1_655 ?
N22 K4 C21 72.96(5) . 4_565 ?
N2G K4 C21 94.53(7) . 4_565 ?
N1G K4 C21 112.27(6) . 4_565 ?
N21 K4 C21 23.44(4) 4_565 4_565 ?
N2E K4 C21 142.77(5) 1_655 4_565 ?
C25 K4 C21 43.28(5) 4_565 4_565 ?
N1E K4 C21 138.75(5) 1_655 4_565 ?
C26 K4 C21 67.07(5) 4_565 4_565 ?
C2E K4 C21 132.61(5) 1_655 4_565 ?
N22 K4 C210 108.34(5) . 4_565 ?
N2G K4 C210 150.79(7) . 4_565 ?
N1G K4 C210 94.90(5) . 4_565 ?
N21 K4 C210 53.86(5) 4_565 4_565 ?
N2E K4 C210 68.37(5) 1_655 4_565 ?
C25 K4 C210 45.99(5) 4_565 4_565 ?
N1E K4 C210 122.83(5) 1_655 4_565 ?
C26 K4 C210 25.43(5) 4_565 4_565 ?
C2E K4 C210 77.18(5) 1_655 4_565 ?
C21 K4 C210 77.29(5) 4_565 4_565 ?
N22 K4 C29 22.81(5) . . ?
N2G K4 C29 80.54(6) . . ?
N1G K4 C29 140.97(6) . . ?
N21 K4 C29 74.23(4) 4_565 . ?
N2E K4 C29 126.87(5) 1_655 . ?
C25 K4 C29 100.27(5) 4_565 . ?
N1E K4 C29 81.42(5) 1_655 . ?
C26 K4 C29 120.47(5) 4_565 . ?
C2E K4 C29 100.90(5) 1_655 . ?
C21 K4 C29 57.55(5) 4_565 . ?
C210 K4 C29 116.06(5) 4_565 . ?
N22 K4 H1G1 162.3(6) . . ?
N2G K4 H1G1 70.5(5) . . ?
N1G K4 H1G1 18.0(3) . . ?
N21 K4 H1G1 93.1(4) 4_565 . ?
N2E K4 H1G1 92.7(5) 1_655 . ?
C25 K4 H1G1 66.0(4) 4_565 . ?
N1E K4 H1G1 119.8(4) 1_655 . ?
C26 K4 H1G1 62.4(4) 4_565 . ?
C2E K4 H1G1 118.5(5) 1_655 . ?
C21 K4 H1G1 96.7(4) 4_565 . ?
C210 K4 H1G1 82.5(5) 4_565 . ?
C29 K4 H1G1 139.7(6) . . ?
C19 N12 C18 110.97(16) . . ?
C19 N12 K2 89.07(10) . . ?
C18 N12 K2 84.92(11) . . ?
C19 N12 K3 116.68(13) . . ?
C18 N12 K3 132.06(12) . . ?
K2 N12 K3 90.68(5) . . ?
C11 N11 C15 116.73(17) . . ?
C11 N11 K1 114.15(12) . . ?
C15 N11 K1 87.15(10) . . ?
C11 N11 K2 101.08(12) . 4_565 ?
C15 N11 K2 139.99(12) . 4_565 ?
K1 N11 K2 89.05(5) . 4_565 ?
C11 N11 K3 103.28(11) . 4_565 ?
C15 N11 K3 71.72(9) . 4_565 ?
K1 N11 K3 142.31(6) . 4_565 ?
K2 N11 K3 87.98(5) 4_565 4_565 ?
C29 N22 C28 111.96(16) . . ?
C29 N22 K4 104.38(12) . . ?
C28 N22 K4 141.78(13) . . ?
C29 N22 K1 96.18(11) . . ?
C28 N22 K1 76.45(11) . . ?
K4 N22 K1 88.54(5) . . ?
C21 N21 C25 116.05(16) . . ?
C21 N21 K2 123.10(12) . . ?
C25 N21 K2 82.91(9) . . ?
C21 N21 K1 95.21(12) . 4_566 ?
C25 N21 K1 146.67(12) . 4_566 ?
K2 N21 K1 89.69(5) . 4_566 ?
C21 N21 K4 96.03(11) . 4_566 ?
C25 N21 K4 76.68(9) . 4_566 ?
K2 N21 K4 140.76(6) . 4_566 ?
K1 N21 K4 89.43(5) 4_566 4_566 ?
N11 C11 C12 127.47(19) . . ?
N11 C11 K2 55.99(10) . 4_565 ?
C12 C11 K2 167.84(14) . 4_565 ?
N11 C11 H11 116.3 . . ?
C12 C11 H11 116.3 . . ?
K2 C11 H11 61.8 4_565 . ?
C11 C12 C13 116.58(19) . . ?
C11 C12 H12 121.7 . . ?
C13 C12 H12 121.7 . . ?
C14 C13 C12 119.75(19) . . ?
C14 C13 H13 120.1 . . ?
C12 C13 H13 120.1 . . ?
C13 C14 C15 121.71(18) . . ?
C13 C14 K3 102.54(13) . 4_565 ?
C15 C14 K3 56.15(9) . 4_565 ?
C13 C14 H14 119.1 . . ?
C15 C14 H14 119.1 . . ?
K3 C14 H14 110.4 4_565 . ?
C16 C15 N11 119.36(17) . . ?
C16 C15 C14 122.85(17) . . ?
N11 C15 C14 117.75(17) . . ?
C16 C15 K3 87.35(11) . 4_565 ?
N11 C15 K3 80.82(10) . 4_565 ?
C14 C15 K3 99.58(11) . 4_565 ?
C16 C15 K1 83.61(11) . . ?
N11 C15 K1 65.49(9) . . ?
C14 C15 K1 122.79(12) . . ?
K3 C15 K1 134.28(7) 4_565 . ?
C15 C16 C110 124.41(17) . . ?
C15 C16 C17 124.74(18) . . ?
C110 C16 C17 110.83(16) . . ?
C15 C16 K3 67.00(10) . 4_565 ?
C110 C16 K3 93.24(11) . 4_565 ?
C17 C16 K3 111.16(11) . 4_565 ?
C15 C16 K1 71.41(10) . . ?
C110 C16 K1 76.18(10) . . ?
C17 C16 K1 128.40(12) . . ?
K3 C16 K1 119.58(6) 4_565 . ?
C18 C17 C16 121.58(19) . . ?
C18 C17 H17 119.2 . . ?
C16 C17 H17 119.2 . . ?
C17 C18 N12 127.26(19) . . ?
C17 C18 K2 103.03(12) . . ?
N12 C18 K2 68.29(10) . . ?
C17 C18 H18 116.4 . . ?
N12 C18 H18 116.4 . . ?
K2 C18 H18 99.4 . . ?
C110 C19 N12 127.05(19) . . ?
C110 C19 K2 103.61(12) . . ?
N12 C19 K2 64.96(10) . . ?
C110 C19 H19 116.5 . . ?
N12 C19 H19 116.5 . . ?
K2 C19 H19 102.2 . . ?
C19 C110 C16 121.74(18) . . ?
C19 C110 K1 132.76(13) . . ?
C16 C110 K1 77.80(10) . . ?
C19 C110 H110 119.1 . . ?
C16 C110 H110 119.1 . . ?
K1 C110 H110 61.3 . . ?
C25 C26 C27 124.01(18) . . ?
C25 C26 C210 124.47(17) . . ?
C27 C26 C210 111.45(16) . . ?
C25 C26 K4 68.72(10) . 4_566 ?
C27 C26 K4 115.33(11) . 4_566 ?
C210 C26 K4 86.47(11) . 4_566 ?
C25 C26 K2 70.33(10) . . ?
C27 C26 K2 126.18(12) . . ?
C210 C26 K2 80.27(10) . . ?
K4 C26 K2 117.77(6) 4_566 . ?
C28 C27 C26 121.39(19) . . ?
C28 C27 K1 58.40(10) . . ?
C26 C27 K1 102.08(11) . . ?
C28 C27 H27 119.3 . . ?
C26 C27 H27 119.3 . . ?
K1 C27 H27 108.8 . . ?
C27 C28 N22 126.52(19) . . ?
C27 C28 K1 98.87(12) . . ?
N22 C28 K1 76.89(10) . . ?
C27 C28 H28 116.7 . . ?
N22 C28 H28 116.7 . . ?
K1 C28 H28 94.6 . . ?
C210 C29 N22 127.28(19) . . ?
C210 C29 K4 171.85(13) . . ?
N22 C29 K4 52.80(10) . . ?
C210 C29 K1 100.08(12) . . ?
N22 C29 K1 60.42(10) . . ?
K4 C29 K1 72.69(4) . . ?
C210 C29 H29 116.4 . . ?
N22 C29 H29 116.4 . . ?
K4 C29 H29 64.3 . . ?
K1 C29 H29 111.0 . . ?
C29 C210 C26 121.01(18) . . ?
C29 C210 K2 133.19(13) . . ?
C26 C210 K2 73.47(10) . . ?
C29 C210 K4 117.79(12) . 4_566 ?
C26 C210 K4 68.10(10) . 4_566 ?
K2 C210 K4 108.94(5) . 4_566 ?
C29 C210 H210 119.5 . . ?
C26 C210 H210 119.5 . . ?
K2 C210 H210 66.0 . . ?
K4 C210 H210 84.6 4_566 . ?
N21 C21 C22 127.36(18) . . ?
N21 C21 K1 60.42(10) . 4_566 ?
C22 C21 K1 168.69(14) . 4_566 ?
N21 C21 K4 60.52(10) . 4_566 ?
C22 C21 K4 100.39(12) . 4_566 ?
K1 C21 K4 75.92(4) 4_566 4_566 ?
N21 C21 H21 116.3 . . ?
C22 C21 H21 116.3 . . ?
K1 C21 H21 56.7 4_566 . ?
K4 C21 H21 110.6 4_566 . ?
C21 C22 C23 116.28(18) . . ?
C21 C22 H22 121.9 . . ?
C23 C22 H22 121.9 . . ?
C24 C23 C22 119.94(18) . . ?
C24 C23 H23 120.0 . . ?
C22 C23 H23 120.0 . . ?
C23 C24 C25 121.18(18) . . ?
C23 C24 H24 119.4 . . ?
C25 C24 H24 119.4 . . ?
C26 C25 N21 118.75(17) . . ?
C26 C25 C24 123.67(17) . . ?
N21 C25 C24 117.56(16) . . ?
C26 C25 K4 85.48(11) . 4_566 ?
N21 C25 K4 75.13(9) . 4_566 ?
C24 C25 K4 107.56(11) . 4_566 ?
C26 C25 K2 84.01(11) . . ?
N21 C25 K2 68.77(9) . . ?
C24 C25 K2 117.99(12) . . ?
K4 C25 K2 131.01(7) 4_566 . ?
C1E N1E K4 109.82(13) . 1_455 ?
C1E N1E K3 94.10(13) . . ?
K4 N1E K3 78.24(5) 1_455 . ?
C1E N1E H1E1 109.6(18) . . ?
K4 N1E H1E1 140.1(18) 1_455 . ?
K3 N1E H1E1 93.1(17) . . ?
C1E N1E H1E2 106.5(17) . . ?
K4 N1E H1E2 68.1(17) 1_455 . ?
K3 N1E H1E2 144.8(17) . . ?
H1E1 N1E H1E2 106(2) . . ?
N1E C1E C2E 111.63(18) . . ?
N1E C1E K3 60.61(11) . . ?
C2E C1E K3 90.55(13) . . ?
N1E C1E H1E3 109.3 . . ?
C2E C1E H1E3 109.3 . . ?
K3 C1E H1E3 64.1 . . ?
N1E C1E H1E4 109.3 . . ?
C2E C1E H1E4 109.3 . . ?
K3 C1E H1E4 160.1 . . ?
H1E3 C1E H1E4 108.0 . . ?
N2E C2E C1E 111.72(18) . . ?
N2E C2E K4 62.48(12) . 1_455 ?
C1E C2E K4 92.88(13) . 1_455 ?
N2E C2E H2E3 109.3 . . ?
C1E C2E H2E3 109.3 . . ?
K4 C2E H2E3 60.4 1_455 . ?
N2E C2E H2E4 109.3 . . ?
C1E C2E H2E4 109.3 . . ?
K4 C2E H2E4 157.7 1_455 . ?
H2E3 C2E H2E4 107.9 . . ?
C2E N2E K3 112.72(13) . . ?
C2E N2E K4 91.54(13) . 1_455 ?
K3 N2E K4 79.22(5) . 1_455 ?
C2E N2E H2E1 109.1(18) . . ?
K3 N2E H2E1 71.8(18) . . ?
K4 N2E H2E1 149.1(19) 1_455 . ?
C2E N2E H2E2 110.7(18) . . ?
K3 N2E H2E2 134.2(18) . . ?
K4 N2E H2E2 85.8(17) 1_455 . ?
H2E1 N2E H2E2 107(2) . . ?
C1F N1F K2 119.60(13) . . ?
C1F N1F H1F1 107.4 . . ?
K2 N1F H1F1 107.4 . . ?
C1F N1F H1F2 107.4 . . ?
K2 N1F H1F2 107.4 . . ?
H1F1 N1F H1F2 107.0 . . ?
N1F C1F C2F 115.52(17) . . ?
N1F C1F H1F3 108.4 . . ?
C2F C1F H1F3 108.4 . . ?
N1F C1F H1F4 108.4 . . ?
C2F C1F H1F4 108.4 . . ?
H1F3 C1F H1F4 107.5 . . ?
N2F C2F C1F 110.57(17) . . ?
N2F C2F H2F1 109.5 . . ?
C1F C2F H2F1 109.5 . . ?
N2F C2F H2F2 109.5 . . ?
C1F C2F H2F2 109.5 . . ?
H2F1 C2F H2F2 108.1 . . ?
C2F N2F K3 150.92(13) . 2 ?
C2F N2F H2F3 98.9 . . ?
K3 N2F H2F3 98.9 2 . ?
C2F N2F H2F4 98.9 . . ?
K3 N2F H2F4 98.9 2 . ?
H2F3 N2F H2F4 103.9 . . ?
C1G N1G K4 114.05(14) . . ?
C1G N1G K3 103.13(14) . 1_655 ?
K4 N1G K3 78.63(5) . 1_655 ?
C1G N1G H1G1 106.2(19) . . ?
K4 N1G H1G1 81.8(19) . . ?
K3 N1G H1G1 149.5(19) 1_655 . ?
C1G N1G H1G2 114.0(17) . . ?
K4 N1G H1G2 125.9(18) . . ?
K3 N1G H1G2 67.5(17) 1_655 . ?
H1G1 N1G H1G2 107(2) . . ?
N1G C1G C2G 112.3(2) . . ?
N1G C1G H1G3 109.1 . . ?
C2G C1G H1G3 109.1 . . ?
N1G C1G H1G4 109.1 . . ?
C2G C1G H1G4 109.1 . . ?
H1G3 C1G H1G4 107.9 . . ?
N2G C2G C1G 112.1(2) . . ?
N2G C2G K4 53.20(12) . . ?
C1G C2G K4 86.87(14) . . ?
N2G C2G H2G1 109.2 . . ?
C1G C2G H2G1 109.2 . . ?
K4 C2G H2G1 75.2 . . ?
N2G C2G H2G2 109.2 . . ?
C1G C2G H2G2 109.2 . . ?
K4 C2G H2G2 160.7 . . ?
H2G1 C2G H2G2 107.9 . . ?
C2G N2G K4 102.64(14) . . ?
C2G N2G H2G3 111.2 . . ?
K4 N2G H2G3 111.2 . . ?
C2G N2G H2G4 111.2 . . ?
K4 N2G H2G4 111.2 . . ?
H2G3 N2G H2G4 109.2 . . ?
C1H N1H K1 140.75(17) . . ?
C1H N1H H1H1 101.8 . . ?
K1 N1H H1H1 101.8 . . ?
C1H N1H H1H2 101.8 . . ?
K1 N1H H1H2 101.8 . . ?
H1H1 N1H H1H2 104.7 . . ?
N1H C1H C1H 117.6(3) . 3_665 ?
N1H C1H H1H3 107.9 . . ?
C1H C1H H1H3 107.9 3_665 . ?
N1H C1H H1H4 107.9 . . ?
C1H C1H H1H4 107.9 3_665 . ?
H1H3 C1H H1H4 107.2 . . ?

loop_
_geom_bond_atom_site_label_1
_geom_bond_atom_site_label_2
_geom_bond_distance
_geom_bond_site_symmetry_2
_geom_bond_publ_flag
K1 N11 2.8318(16) . ?
K1 N21 2.8336(16) 4_565 ?
K1 N1H 2.962(2) . ?
K1 C28 2.9976(19) . ?
K1 N22 3.0030(17) . ?
K1 C15 3.1084(18) . ?
K1 C110 3.2378(19) . ?
K1 C21 3.245(2) 4_565 ?
K1 C16 3.2590(19) . ?
K1 C29 3.433(2) . ?
K1 C27 3.4775(19) . ?
K1 K2 3.9915(6) 4_565 ?
K2 N21 2.8266(16) . ?
K2 N11 2.8604(17) 4_566 ?
K2 N12 2.8610(17) . ?
K2 N1F 2.9342(19) . ?
K2 C25 3.0092(18) . ?
K2 C18 3.0674(19) . ?
K2 C19 3.1574(19) . ?
K2 C26 3.1781(19) . ?
K2 C210 3.2676(19) . ?
K2 C11 3.386(2) 4_566 ?
K2 K1 3.9915(6) 4_566 ?
K2 K3 4.1159(6) . ?
K3 N12 2.9252(17) . ?
K3 N2E 2.941(2) . ?
K3 C15 2.9451(18) 4_566 ?
K3 N1E 2.986(2) . ?
K3 N11 3.0619(17) 4_566 ?
K3 N1G 3.068(2) 1_455 ?
K3 N2F 3.0742(19) 2_545 ?
K3 C16 3.1960(18) 4_566 ?
K3 C1E 3.418(2) . ?
K3 C14 3.497(2) 4_566 ?
K3 K4 3.7613(6) 1_455 ?
K3 H2E1 2.80(3) . ?
K4 N22 2.8164(17) . ?
K4 N2G 2.858(2) . ?
K4 N1G 2.864(2) . ?
K4 N21 2.9421(16) 4_565 ?
K4 N2E 2.959(2) 1_655 ?
K4 C25 2.9621(18) 4_565 ?
K4 N1E 2.976(2) 1_655 ?
K4 C26 3.1691(18) 4_565 ?
K4 C2E 3.335(2) 1_655 ?
K4 C21 3.3608(19) 4_565 ?
K4 C210 3.4090(19) 4_565 ?
K4 C29 3.425(2) . ?
K4 H1G1 2.88(3) . ?
N12 C19 1.383(3) . ?
N12 C18 1.388(3) . ?
N11 C11 1.344(3) . ?
N11 C15 1.430(2) . ?
N11 K2 2.8604(17) 4_565 ?
N11 K3 3.0619(16) 4_565 ?
N22 C29 1.371(3) . ?
N22 C28 1.383(3) . ?
N21 C21 1.344(2) . ?
N21 C25 1.438(2) . ?
N21 K1 2.8336(16) 4_566 ?
N21 K4 2.9421(16) 4_566 ?
C11 C12 1.372(3) . ?
C11 K2 3.386(2) 4_565 ?
C11 H11 0.9500 . ?
C12 C13 1.429(3) . ?
C12 H12 0.9500 . ?
C13 C14 1.353(3) . ?
C13 H13 0.9500 . ?
C14 C15 1.458(3) . ?
C14 K3 3.497(2) 4_565 ?
C14 H14 0.9500 . ?
C15 C16 1.385(3) . ?
C15 K3 2.9451(18) 4_565 ?
C16 C110 1.463(3) . ?
C16 C17 1.465(3) . ?
C16 K3 3.1960(18) 4_565 ?
C17 C18 1.353(3) . ?
C17 H17 0.9500 . ?
C18 H18 0.9500 . ?
C19 C110 1.359(3) . ?
C19 H19 0.9500 . ?
C110 H110 0.9500 . ?
C26 C25 1.384(3) . ?
C26 C27 1.462(3) . ?
C26 C210 1.467(3) . ?
C26 K4 3.1691(18) 4_566 ?
C27 C28 1.360(3) . ?
C27 H27 0.9500 . ?
C28 H28 0.9500 . ?
C29 C210 1.359(3) . ?
C29 H29 0.9500 . ?
C210 K4 3.4091(19) 4_566 ?
C210 H210 0.9500 . ?
C21 C22 1.377(3) . ?
C21 K1 3.245(2) 4_566 ?
C21 K4 3.3608(19) 4_566 ?
C21 H21 0.9500 . ?
C22 C23 1.427(3) . ?
C22 H22 0.9500 . ?
C23 C24 1.352(3) . ?
C23 H23 0.9500 . ?
C24 C25 1.455(3) . ?
C24 H24 0.9500 . ?
C25 K4 2.9621(18) 4_566 ?
N1E C1E 1.464(3) . ?
N1E K4 2.976(2) 1_455 ?
N1E H1E1 0.89(3) . ?
N1E H1E2 0.86(3) . ?
C1E C2E 1.523(3) . ?
C1E H1E3 0.9900 . ?
C1E H1E4 0.9900 . ?
C2E N2E 1.461(3) . ?
C2E K4 3.335(2) 1_455 ?
C2E H2E3 0.9900 . ?
C2E H2E4 0.9900 . ?
N2E K4 2.959(2) 1_455 ?
N2E H2E1 0.81(3) . ?
N2E H2E2 0.87(3) . ?
N1F C1F 1.458(3) . ?
N1F H1F1 0.9200 . ?
N1F H1F2 0.9200 . ?
C1F C2F 1.515(3) . ?
C1F H1F3 0.9900 . ?
C1F H1F4 0.9900 . ?
C2F N2F 1.474(3) . ?
C2F H2F1 0.9900 . ?
C2F H2F2 0.9900 . ?
N2F K3 3.0742(19) 2 ?
N2F H2F3 0.9200 . ?
N2F H2F4 0.9200 . ?
N1G C1G 1.468(3) . ?
N1G K3 3.068(2) 1_655 ?
N1G H1G1 0.897(17) . ?
N1G H1G2 0.903(17) . ?
C1G C2G 1.490(4) . ?
C1G H1G3 0.9900 . ?
C1G H1G4 0.9900 . ?
C2G N2G 1.461(4) . ?
C2G H2G1 0.9900 . ?
C2G H2G2 0.9900 . ?
N2G H2G3 0.9200 . ?
N2G H2G4 0.9200 . ?
N1H C1H 1.442(3) . ?
N1H H1H1 0.9200 . ?
N1H H1H2 0.9200 . ?
C1H C1H 1.504(5) 3_665 ?
C1H H1H3 0.9900 . ?
C1H H1H4 0.9900 . ?
